data_4129987
loop_
_publ_author_name
'Hu, Pan'
'Lee, Sangsu'
'Herng, Tun Seng'
'Aratani, Naoki'
'Gon\,calves, Th\'eo P'
'Qi, Qingbiao'
'Shi, Xueliang'
'Yamada, Hiroko'
'Huang, Kuo-Wei'
'Ding, Jun'
'Kim, Dongho'
'Wu, Jishan'

_publ_section_title
;
 Toward Tetraradicaloid: The Effect of Fusion Mode on Radical Character
 and Chemical Reactivity.
;
_journal_issue 3
_journal_name_full 'Journal of the American Chemical Society'
_journal_page_first 1065
_journal_page_last 1077
_journal_paper_doi 10.1021/jacs.5b12532
_journal_volume 138
_journal_year 2016
_chemical_formula_moiety 'C26 H19 F5 O'
_chemical_formula_sum 'C26 H19 F5 O'
_chemical_formula_weight 442.41
_space_group_crystal_system triclinic
_space_group_IT_number 2
_space_group_name_Hall '-P 1'
_space_group_name_H-M_alt 'P -1'
_atom_sites_solution_hydrogens geom
_audit_creation_method SHELXL-2014/6
_cell_angle_alpha 83.656(2)
_cell_angle_beta 80.330(2)
_cell_angle_gamma 65.6020(10)
_cell_formula_units_Z 2
_cell_length_a 7.7536(3)
_cell_length_b 8.4647(4)
_cell_length_c 16.2224(8)
_cell_measurement_reflns_used 1933
_cell_measurement_temperature 100(2)
_cell_measurement_theta_max 30.508
_cell_measurement_theta_min 2.645
_cell_volume 954.85(8)
_computing_cell_refinement 'SHELXTL, Acta Cryst., Sect. A 2008, 64, 112-122.'
_computing_data_collection 'APEX3 v2015.5.2'
_computing_data_reduction 'Saint, APEX v2014.11.0.'
_computing_molecular_graphics Ortep3
_computing_publication_material 'APEX3 v2015.5.2'
_computing_structure_refinement 'SHELXL-2014/6 (Sheldrick, 2014)'
_computing_structure_solution 'SHELXT, Acta Cryst., Sect. A 2015, A71, 3-8.'
_diffrn_ambient_temperature 100(2)
_diffrn_measured_fraction_theta_full 0.999
_diffrn_measured_fraction_theta_max 0.999
_diffrn_measurement_device_type 'Bruker AXS D8 Venture '
_diffrn_measurement_method 'profile data from \q/2\q scans'
_diffrn_radiation_type MoK\a
_diffrn_radiation_wavelength 0.71073
_diffrn_reflns_av_R_equivalents 0.0237
_diffrn_reflns_av_unetI/netI 0.0244
_diffrn_reflns_Laue_measured_fraction_full 0.999
_diffrn_reflns_Laue_measured_fraction_max 0.999
_diffrn_reflns_limit_h_max 8
_diffrn_reflns_limit_h_min -11
_diffrn_reflns_limit_k_max 11
_diffrn_reflns_limit_k_min -12
_diffrn_reflns_limit_l_max 23
_diffrn_reflns_limit_l_min -23
_diffrn_reflns_number 24081
_diffrn_reflns_point_group_measured_fraction_full 0.999
_diffrn_reflns_point_group_measured_fraction_max 0.999
_diffrn_reflns_theta_full 25.242
_diffrn_reflns_theta_max 30.508
_diffrn_reflns_theta_min 2.645
_exptl_absorpt_coefficient_mu 0.126
_exptl_absorpt_correction_T_max 0.981
_exptl_absorpt_correction_T_min 0.964
_exptl_absorpt_correction_type multi-scan
_exptl_absorpt_process_details Sadabs
_exptl_crystal_colour 'dark red'
_exptl_crystal_density_diffrn 1.539
_exptl_crystal_description 'prism frag'
_exptl_crystal_F_000 456
_exptl_crystal_size_max 0.294
_exptl_crystal_size_mid 0.229
_exptl_crystal_size_min 0.150
_refine_diff_density_max 0.609
_refine_diff_density_min -0.269
_refine_diff_density_rms 0.066
_refine_ls_extinction_method none
_refine_ls_goodness_of_fit_ref 1.032
_refine_ls_hydrogen_treatment constr
_refine_ls_matrix_type full
_refine_ls_number_parameters 290
_refine_ls_number_reflns 5820
_refine_ls_number_restraints 0
_refine_ls_restrained_S_all 1.032
_refine_ls_R_factor_all 0.0609
_refine_ls_R_factor_gt 0.0457
_refine_ls_shift/su_max 0.000
_refine_ls_shift/su_mean 0.000
_refine_ls_structure_factor_coef Fsqd
_refine_ls_weighting_details 'w=1/[\s^2^(Fo^2^)+(0.0688P)^2^+0.4067P] where P=(Fo^2^+2Fc^2^)/3'
_refine_ls_weighting_scheme calc
_refine_ls_wR_factor_gt 0.1186
_refine_ls_wR_factor_ref 0.1280
_reflns_Friedel_coverage 0.000
_reflns_number_gt 4661
_reflns_number_total 5820
_reflns_threshold_expression 'I > 2\s(I)'
_cod_data_source_file ja5b12532_si_004.cif
_cod_data_source_block HZ-F
_cod_database_code 4129987
_shelx_space_group_comment
;
The symmetry employed for this shelxl refinement is uniquely defined
by the following loop, which should always be used as a source of
symmetry information in preference to the above space-group names.
They are only intended as comments.
;
_shelx_estimated_absorpt_t_min 0.964
_shelx_estimated_absorpt_t_max 0.981
_shelxl_version_number 2014/6

loop_
_space_group_symop_operation_xyz
'x, y, z'
'-x, -y, -z'

loop_
_atom_site_label
_atom_site_type_symbol
_atom_site_fract_x
_atom_site_fract_y
_atom_site_fract_z
_atom_site_U_iso_or_equiv
_atom_site_adp_type
_atom_site_occupancy
_atom_site_site_symmetry_order
_atom_site_calc_flag
_atom_site_refinement_flags_posn
_atom_site_refinement_flags_adp
O1 O 0.12231(12) 0.06820(10) -0.11509(5) 0.01362(18) Uani 1 1 d . .
F1 F 0.42465(10) 0.43012(10) 0.20128(5) 0.01719(16) Uani 1 1 d . .
F2 F 0.37444(13) 0.56516(11) 0.35072(6) 0.0287(2) Uani 1 1 d . .
F3 F 0.03902(15) 0.64014(11) 0.45388(5) 0.0319(2) Uani 1 1 d . .
F4 F -0.25162(13) 0.58617(11) 0.40535(5) 0.0297(2) Uani 1 1 d . .
F5 F -0.20492(10) 0.44488(9) 0.25831(5) 0.01713(16) Uani 1 1 d . .
C1 C 0.34686(17) 0.07133(15) 0.22658(7) 0.0137(2) Uani 1 1 d . .
H1 H 0.3272 0.1408 0.2723 0.016 Uiso 1 1 calc R U
C2 C 0.46042(17) -0.10721(16) 0.23292(8) 0.0150(2) Uani 1 1 d . .
H2 H 0.5204 -0.1567 0.2815 0.018 Uiso 1 1 calc R U
C3 C 0.48452(17) -0.21016(15) 0.16858(8) 0.0146(2) Uani 1 1 d . .
H3 H 0.5624 -0.3309 0.1726 0.018 Uiso 1 1 calc R U
C4 C 0.39417(17) -0.13760(15) 0.09630(7) 0.0126(2) Uani 1 1 d . .
C5 C 0.40917(18) -0.24579(15) 0.03332(8) 0.0152(2) Uani 1 1 d . .
H5 H 0.4833 -0.3672 0.0387 0.018 Uiso 1 1 calc R U
C6 C 0.31802(18) -0.17779(15) -0.03555(7) 0.0146(2) Uani 1 1 d . .
H6 H 0.3258 -0.2529 -0.0767 0.018 Uiso 1 1 calc R U
C7 C 0.21261(16) 0.00243(15) -0.04624(7) 0.0117(2) Uani 1 1 d . .
C8 C 0.19576(16) 0.11949(14) 0.01322(7) 0.0108(2) Uani 1 1 d . .
C9 C 0.09684(16) 0.31055(14) 0.00402(7) 0.0108(2) Uani 1 1 d . .
C10 C 0.07403(16) 0.41359(14) 0.07459(7) 0.0111(2) Uani 1 1 d . .
C11 C 0.14857(17) 0.33418(15) 0.14764(7) 0.0120(2) Uani 1 1 d . .
C12 C 0.26168(16) 0.15000(14) 0.15474(7) 0.0114(2) Uani 1 1 d . .
C13 C 0.28452(16) 0.04473(14) 0.08694(7) 0.0111(2) Uani 1 1 d . .
C14 C 0.11303(17) 0.43326(15) 0.22375(7) 0.0137(2) Uani 1 1 d . .
C15 C -0.05711(18) 0.47507(15) 0.27820(8) 0.0162(2) Uani 1 1 d . .
C16 C -0.0832(2) 0.54360(16) 0.35547(8) 0.0207(3) Uani 1 1 d . .
C17 C 0.0633(2) 0.57190(16) 0.37994(8) 0.0225(3) Uani 1 1 d . .
C18 C 0.2334(2) 0.53496(16) 0.32730(8) 0.0204(3) Uani 1 1 d . .
C19 C 0.25512(18) 0.46751(15) 0.25029(8) 0.0162(2) Uani 1 1 d . .
C20 C 0.15854(17) -0.04685(15) -0.18106(7) 0.0127(2) Uani 1 1 d . .
H20A H 0.1057 -0.1350 -0.1619 0.015 Uiso 1 1 calc R U
H20B H 0.2976 -0.1071 -0.1989 0.015 Uiso 1 1 calc R U
C21 C 0.06046(17) 0.06687(15) -0.25212(7) 0.0143(2) Uani 1 1 d . .
H21A H 0.1048 0.1621 -0.2654 0.017 Uiso 1 1 calc R U
H21B H -0.0789 0.1199 -0.2336 0.017 Uiso 1 1 calc R U
C22 C 0.09727(18) -0.03024(16) -0.33170(7) 0.0160(2) Uani 1 1 d . .
H22A H 0.0495 -0.1233 -0.3188 0.019 Uiso 1 1 calc R U
H22B H 0.0233 0.0514 -0.3741 0.019 Uiso 1 1 calc R U
C23 C 0.30764(19) -0.11102(19) -0.36914(8) 0.0221(3) Uani 1 1 d . .
H23A H 0.3782 -0.2058 -0.3304 0.027 Uiso 1 1 calc R U
H23B H 0.3608 -0.0218 -0.3737 0.027 Uiso 1 1 calc R U
C24 C 0.3418(2) -0.1838(2) -0.45534(9) 0.0281(3) Uani 1 1 d . .
H24A H 0.4798 -0.2562 -0.4693 0.034 Uiso 1 1 calc R U
H24B H 0.2724 -0.2600 -0.4527 0.034 Uiso 1 1 calc R U
C25 C 0.2783(2) -0.0454(2) -0.52483(9) 0.0295(3) Uani 1 1 d . .
H25A H 0.1405 0.0239 -0.5128 0.044 Uiso 1 1 calc R U
H25B H 0.3062 -0.1010 -0.5782 0.044 Uiso 1 1 calc R U
H25C H 0.3470 0.0302 -0.5283 0.044 Uiso 1 1 calc R U
C26 C -0.02384(16) 0.59966(14) 0.06691(7) 0.0121(2) Uani 1 1 d . .
H26 H -0.0390 0.6645 0.1138 0.015 Uiso 1 1 calc R U

loop_
_atom_site_aniso_label
_atom_site_aniso_U_11
_atom_site_aniso_U_22
_atom_site_aniso_U_33
_atom_site_aniso_U_23
_atom_site_aniso_U_13
_atom_site_aniso_U_12
O1 0.0183(4) 0.0110(4) 0.0108(4) -0.0029(3) -0.0043(3) -0.0038(3)
F1 0.0133(3) 0.0188(4) 0.0202(4) -0.0042(3) -0.0010(3) -0.0069(3)
F2 0.0387(5) 0.0243(4) 0.0314(5) -0.0017(3) -0.0178(4) -0.0160(4)
F3 0.0600(6) 0.0231(4) 0.0125(4) -0.0050(3) -0.0063(4) -0.0151(4)
F4 0.0323(5) 0.0264(4) 0.0210(4) -0.0034(3) 0.0087(3) -0.0066(4)
F5 0.0162(4) 0.0148(3) 0.0190(4) -0.0015(3) -0.0072(3) -0.0029(3)
C1 0.0146(5) 0.0140(5) 0.0127(5) -0.0014(4) -0.0026(4) -0.0057(4)
C2 0.0158(6) 0.0152(5) 0.0144(5) 0.0016(4) -0.0057(4) -0.0060(4)
C3 0.0146(5) 0.0113(5) 0.0168(6) 0.0003(4) -0.0037(4) -0.0035(4)
C4 0.0127(5) 0.0113(5) 0.0134(5) -0.0005(4) -0.0013(4) -0.0046(4)
C5 0.0170(6) 0.0102(5) 0.0168(5) -0.0020(4) -0.0023(4) -0.0035(4)
C6 0.0183(6) 0.0113(5) 0.0140(5) -0.0032(4) -0.0017(4) -0.0052(4)
C7 0.0125(5) 0.0119(5) 0.0110(5) -0.0006(4) -0.0019(4) -0.0051(4)
C8 0.0117(5) 0.0096(5) 0.0105(5) -0.0009(4) -0.0010(4) -0.0040(4)
C9 0.0109(5) 0.0098(5) 0.0114(5) -0.0019(4) -0.0006(4) -0.0038(4)
C10 0.0117(5) 0.0106(5) 0.0107(5) -0.0022(4) -0.0010(4) -0.0040(4)
C11 0.0134(5) 0.0114(5) 0.0113(5) -0.0024(4) -0.0011(4) -0.0049(4)
C12 0.0113(5) 0.0116(5) 0.0115(5) -0.0012(4) -0.0008(4) -0.0048(4)
C13 0.0114(5) 0.0106(5) 0.0113(5) -0.0011(4) -0.0007(4) -0.0048(4)
C14 0.0186(6) 0.0105(5) 0.0107(5) -0.0005(4) -0.0032(4) -0.0040(4)
C15 0.0192(6) 0.0130(5) 0.0144(5) 0.0000(4) -0.0026(4) -0.0043(4)
C16 0.0274(7) 0.0143(5) 0.0136(6) -0.0013(4) 0.0033(5) -0.0036(5)
C17 0.0403(8) 0.0132(5) 0.0113(5) -0.0026(4) -0.0059(5) -0.0069(5)
C18 0.0312(7) 0.0139(5) 0.0191(6) -0.0003(4) -0.0122(5) -0.0087(5)
C19 0.0195(6) 0.0130(5) 0.0158(6) -0.0017(4) -0.0040(4) -0.0052(4)
C20 0.0156(5) 0.0116(5) 0.0115(5) -0.0041(4) -0.0010(4) -0.0054(4)
C21 0.0161(5) 0.0129(5) 0.0135(5) -0.0016(4) -0.0031(4) -0.0046(4)
C22 0.0176(6) 0.0185(6) 0.0133(5) -0.0028(4) -0.0029(4) -0.0080(5)
C23 0.0186(6) 0.0312(7) 0.0144(6) -0.0070(5) -0.0014(5) -0.0068(5)
C24 0.0288(7) 0.0346(8) 0.0174(6) -0.0106(6) 0.0021(5) -0.0089(6)
C25 0.0261(7) 0.0504(9) 0.0149(6) -0.0045(6) 0.0002(5) -0.0189(7)
C26 0.0140(5) 0.0106(5) 0.0112(5) -0.0025(4) -0.0018(4) -0.0039(4)

loop_
_atom_type_symbol
_atom_type_description
_atom_type_scat_dispersion_real
_atom_type_scat_dispersion_imag
_atom_type_scat_source
C C 0.0033 0.0016 'International Tables Vol C Tables 4.2.6.8 and 6.1.1.4'
H H 0.0000 0.0000 'International Tables Vol C Tables 4.2.6.8 and 6.1.1.4'
O O 0.0106 0.0060 'International Tables Vol C Tables 4.2.6.8 and 6.1.1.4'
F F 0.0171 0.0103 'International Tables Vol C Tables 4.2.6.8 and 6.1.1.4'

loop_
_geom_angle_atom_site_label_1
_geom_angle_atom_site_label_2
_geom_angle_atom_site_label_3
_geom_angle
_geom_angle_site_symmetry_1
C7 O1 C20 118.33(9) .
C12 C1 C2 121.79(11) .
C12 C1 H1 119.1 .
C2 C1 H1 119.1 .
C3 C2 C1 119.70(11) .
C3 C2 H2 120.2 .
C1 C2 H2 120.2 .
C2 C3 C4 120.46(11) .
C2 C3 H3 119.8 .
C4 C3 H3 119.8 .
C5 C4 C3 120.02(10) .
C5 C4 C13 119.17(10) .
C3 C4 C13 120.81(10) .
C6 C5 C4 120.51(11) .
C6 C5 H5 119.7 .
C4 C5 H5 119.7 .
C5 C6 C7 120.77(11) .
C5 C6 H6 119.6 .
C7 C6 H6 119.6 .
O1 C7 C6 120.09(10) .
O1 C7 C8 118.05(10) .
C6 C7 C8 121.85(10) .
C7 C8 C13 116.47(10) .
C7 C8 C9 124.86(10) .
C13 C8 C9 118.67(10) .
C26 C9 C10 116.75(10) 2_565
C26 C9 C8 124.79(10) 2_565
C10 C9 C8 118.46(10) .
C11 C10 C26 120.25(10) .
C11 C10 C9 120.63(10) .
C26 C10 C9 119.11(10) .
C10 C11 C12 121.64(10) .
C10 C11 C14 122.11(10) .
C12 C11 C14 116.24(10) .
C1 C12 C13 119.36(10) .
C1 C12 C11 121.68(10) .
C13 C12 C11 118.95(10) .
C4 C13 C8 121.10(10) .
C4 C13 C12 117.76(10) .
C8 C13 C12 121.11(10) .
C19 C14 C15 116.19(11) .
C19 C14 C11 122.26(11) .
C15 C14 C11 120.98(11) .
F5 C15 C16 116.97(11) .
F5 C15 C14 120.73(11) .
C16 C15 C14 122.27(12) .
F4 C16 C17 120.12(12) .
F4 C16 C15 120.36(13) .
C17 C16 C15 119.50(12) .
F3 C17 C16 120.08(13) .
F3 C17 C18 119.73(13) .
C16 C17 C18 120.16(11) .
F2 C18 C17 120.01(12) .
F2 C18 C19 120.90(13) .
C17 C18 C19 119.08(12) .
F1 C19 C18 117.32(11) .
F1 C19 C14 119.88(10) .
C18 C19 C14 122.77(12) .
O1 C20 C21 105.82(9) .
O1 C20 H20A 110.6 .
C21 C20 H20A 110.6 .
O1 C20 H20B 110.6 .
C21 C20 H20B 110.6 .
H20A C20 H20B 108.7 .
C20 C21 C22 113.71(10) .
C20 C21 H21A 108.8 .
C22 C21 H21A 108.8 .
C20 C21 H21B 108.8 .
C22 C21 H21B 108.8 .
H21A C21 H21B 107.7 .
C23 C22 C21 113.90(10) .
C23 C22 H22A 108.8 .
C21 C22 H22A 108.8 .
C23 C22 H22B 108.8 .
C21 C22 H22B 108.8 .
H22A C22 H22B 107.7 .
C22 C23 C24 113.98(11) .
C22 C23 H23A 108.8 .
C24 C23 H23A 108.8 .
C22 C23 H23B 108.8 .
C24 C23 H23B 108.8 .
H23A C23 H23B 107.7 .
C25 C24 C23 113.88(13) .
C25 C24 H24A 108.8 .
C23 C24 H24A 108.8 .
C25 C24 H24B 108.8 .
C23 C24 H24B 108.8 .
H24A C24 H24B 107.7 .
C24 C25 H25A 109.5 .
C24 C25 H25B 109.5 .
H25A C25 H25B 109.5 .
C24 C25 H25C 109.5 .
H25A C25 H25C 109.5 .
H25B C25 H25C 109.5 .
C9 C26 C10 124.13(10) 2_565
C9 C26 H26 117.9 2_565
C10 C26 H26 117.9 .

loop_
_geom_bond_atom_site_label_1
_geom_bond_atom_site_label_2
_geom_bond_distance
_geom_bond_site_symmetry_2
O1 C7 1.3605(14) .
O1 C20 1.4408(13) .
F1 C19 1.3494(15) .
F2 C18 1.3406(16) .
F3 C17 1.3400(14) .
F4 C16 1.3455(16) .
F5 C15 1.3665(15) .
C1 C12 1.4006(16) .
C1 C2 1.4023(16) .
C1 H1 0.9500 .
C2 C3 1.3729(17) .
C2 H2 0.9500 .
C3 C4 1.4156(16) .
C3 H3 0.9500 .
C4 C5 1.4053(16) .
C4 C13 1.4267(15) .
C5 C6 1.3660(17) .
C5 H5 0.9500 .
C6 C7 1.4087(16) .
C6 H6 0.9500 .
C7 C8 1.4111(15) .
C8 C13 1.4331(15) .
C8 C9 1.4787(15) .
C9 C26 1.3756(16) 2_565
C9 C10 1.4587(15) .
C10 C11 1.3869(15) .
C10 C26 1.4398(15) .
C11 C12 1.4414(15) .
C11 C14 1.4925(16) .
C12 C13 1.4338(15) .
C14 C19 1.3906(17) .
C14 C15 1.3920(17) .
C15 C16 1.3881(17) .
C16 C17 1.379(2) .
C17 C18 1.381(2) .
C18 C19 1.3865(17) .
C20 C21 1.5094(16) .
C20 H20A 0.9900 .
C20 H20B 0.9900 .
C21 C22 1.5299(16) .
C21 H21A 0.9900 .
C21 H21B 0.9900 .
C22 C23 1.5280(18) .
C22 H22A 0.9900 .
C22 H22B 0.9900 .
C23 C24 1.5285(18) .
C23 H23A 0.9900 .
C23 H23B 0.9900 .
C24 C25 1.518(2) .
C24 H24A 0.9900 .
C24 H24B 0.9900 .
C25 H25A 0.9800 .
C25 H25B 0.9800 .
C25 H25C 0.9800 .
C26 C9 1.3755(16) 2_565
C26 H26 0.9500 .

loop_
_geom_torsion_atom_site_label_1
_geom_torsion_atom_site_label_2
_geom_torsion_atom_site_label_3
_geom_torsion_atom_site_label_4
_geom_torsion
_geom_torsion_site_symmetry_1
_geom_torsion_site_symmetry_4
C12 C1 C2 C3 -2.30(18) . .
C1 C2 C3 C4 -0.58(18) . .
C2 C3 C4 C5 -175.71(11) . .
C2 C3 C4 C13 3.22(18) . .
C3 C4 C5 C6 178.10(11) . .
C13 C4 C5 C6 -0.84(18) . .
C4 C5 C6 C7 2.15(19) . .
C20 O1 C7 C6 -8.26(16) . .
C20 O1 C7 C8 172.17(10) . .
C5 C6 C7 O1 -179.88(11) . .
C5 C6 C7 C8 -0.33(18) . .
O1 C7 C8 C13 176.90(10) . .
C6 C7 C8 C13 -2.66(17) . .
O1 C7 C8 C9 -4.01(17) . .
C6 C7 C8 C9 176.43(11) . .
C7 C8 C9 C26 -6.44(18) . 2_565
C13 C8 C9 C26 172.63(11) . 2_565
C7 C8 C9 C10 173.72(11) . .
C13 C8 C9 C10 -7.21(15) . .
C26 C9 C10 C11 -177.96(11) 2_565 .
C8 C9 C10 C11 1.90(16) . .
C26 C9 C10 C26 0.83(17) 2_565 .
C8 C9 C10 C26 -179.32(10) . .
C26 C10 C11 C12 -174.46(11) . .
C9 C10 C11 C12 4.31(17) . .
C26 C10 C11 C14 6.88(17) . .
C9 C10 C11 C14 -174.35(10) . .
C2 C1 C12 C13 2.49(17) . .
C2 C1 C12 C11 -178.58(11) . .
C10 C11 C12 C1 175.99(11) . .
C14 C11 C12 C1 -5.28(16) . .
C10 C11 C12 C13 -5.08(17) . .
C14 C11 C12 C13 173.65(10) . .
C5 C4 C13 C8 -2.29(17) . .
C3 C4 C13 C8 178.78(11) . .
C5 C4 C13 C12 176.00(10) . .
C3 C4 C13 C12 -2.93(16) . .
C7 C8 C13 C4 3.94(16) . .
C9 C8 C13 C4 -175.21(10) . .
C7 C8 C13 C12 -174.30(10) . .
C9 C8 C13 C12 6.56(16) . .
C1 C12 C13 C4 0.13(16) . .
C11 C12 C13 C4 -178.83(10) . .
C1 C12 C13 C8 178.42(10) . .
C11 C12 C13 C8 -0.54(16) . .
C10 C11 C14 C19 -108.37(14) . .
C12 C11 C14 C19 72.91(15) . .
C10 C11 C14 C15 80.68(15) . .
C12 C11 C14 C15 -98.04(13) . .
C19 C14 C15 F5 -179.35(10) . .
C11 C14 C15 F5 -7.87(17) . .
C19 C14 C15 C16 -1.34(17) . .
C11 C14 C15 C16 170.13(11) . .
F5 C15 C16 F4 -3.55(17) . .
C14 C15 C16 F4 178.38(11) . .
F5 C15 C16 C17 178.08(11) . .
C14 C15 C16 C17 0.00(19) . .
F4 C16 C17 F3 0.73(19) . .
C15 C16 C17 F3 179.11(11) . .
F4 C16 C17 C18 -177.31(11) . .
C15 C16 C17 C18 1.07(19) . .
F3 C17 C18 F2 0.91(18) . .
C16 C17 C18 F2 178.96(11) . .
F3 C17 C18 C19 -178.77(11) . .
C16 C17 C18 C19 -0.72(19) . .
F2 C18 C19 F1 1.52(18) . .
C17 C18 C19 F1 -178.81(11) . .
F2 C18 C19 C14 179.60(11) . .
C17 C18 C19 C14 -0.72(19) . .
C15 C14 C19 F1 179.75(10) . .
C11 C14 C19 F1 8.40(17) . .
C15 C14 C19 C18 1.71(18) . .
C11 C14 C19 C18 -169.64(11) . .
C7 O1 C20 C21 -172.83(9) . .
O1 C20 C21 C22 174.98(9) . .
C20 C21 C22 C23 -61.32(14) . .
C21 C22 C23 C24 -171.13(12) . .
C22 C23 C24 C25 71.20(17) . .
C11 C10 C26 C9 177.90(11) . 2_565
C9 C10 C26 C9 -0.89(19) . 2_565
